data_2219437
loop_
_publ_author_name
'Fun, Hoong-Kun'
'Chantrapromma, Suchada'
'Patil, P. S.'
'Dharmaprakash, S. M.'

_publ_section_title
;
 3-(2-Chloro-6-fluorophenyl)-1-(2-thienyl)prop-2-en-1-one
;
_journal_coeditor_code SJ2529
_journal_issue 9
_journal_name_full 'Acta Crystallographica Section E'
_journal_page_first o1720
_journal_page_last o1721
_journal_paper_doi 10.1107/S1600536808024872
_journal_volume 64
_journal_year 2008
_chemical_formula_iupac 'C13 H8 Cl F O S'
_chemical_formula_moiety 'C13 H8 Cl F O S'
_chemical_formula_sum 'C13 H8 Cl F O S'
_chemical_formula_weight 266.71
_chemical_name_systematic
;
3-(2-Chloro-6-fluorophenyl)-1-(2-thienyl)prop-2-en-1-one
;
_space_group_IT_number 9
_symmetry_cell_setting monoclinic
_symmetry_space_group_name_Hall 'C -2yc'
_symmetry_space_group_name_H-M 'C 1 c 1'
_atom_sites_solution_hydrogens geom
_atom_sites_solution_primary direct
_atom_sites_solution_secondary difmap
_audit_creation_method SHELXL-97
_cell_angle_alpha 90.00
_cell_angle_beta 107.882(3)
_cell_angle_gamma 90.00
_cell_formula_units_Z 8
_cell_length_a 12.1137(3)
_cell_length_b 10.5012(3)
_cell_length_c 18.6689(5)
_cell_measurement_reflns_used 6525
_cell_measurement_temperature 100.00(10)
_cell_measurement_theta_max 30.00
_cell_measurement_theta_min 2.29
_cell_volume 2260.11(11)
_computing_cell_refinement 'APEX2 (Bruker, 2005)'
_computing_data_collection 'APEX2 (Bruker, 2005)'
_computing_data_reduction 'SAINT (Bruker, 2005)'
_computing_molecular_graphics 'SHELXTL (Sheldrick, 2008)'
_computing_publication_material
;
SHELXTL (Sheldrick, 2008) and PLATON (Spek, 2003)
;
_computing_structure_refinement 'SHELXTL (Sheldrick, 2008)'
_computing_structure_solution 'SHELXTL (Sheldrick, 2008)'
_diffrn_ambient_temperature 100.00(10)
_diffrn_detector_area_resol_mean 8.33
_diffrn_measured_fraction_theta_full 1.000
_diffrn_measured_fraction_theta_max 1.000
_diffrn_measurement_device_type
;
Bruker SMART APEXII CCD area-detector
;
_diffrn_measurement_method \w
_diffrn_radiation_monochromator graphite
_diffrn_radiation_source 'fine-focus sealed tube'
_diffrn_radiation_type MoK\a
_diffrn_radiation_wavelength 0.71073
_diffrn_reflns_av_R_equivalents 0.0842
_diffrn_reflns_av_sigmaI/netI 0.0574
_diffrn_reflns_limit_h_max 17
_diffrn_reflns_limit_h_min -17
_diffrn_reflns_limit_k_max 14
_diffrn_reflns_limit_k_min -14
_diffrn_reflns_limit_l_max 26
_diffrn_reflns_limit_l_min -26
_diffrn_reflns_number 26405
_diffrn_reflns_theta_full 30.00
_diffrn_reflns_theta_max 30.00
_diffrn_reflns_theta_min 2.29
_diffrn_standards_number 0
_exptl_absorpt_coefficient_mu 0.513
_exptl_absorpt_correction_T_max 0.9107
_exptl_absorpt_correction_T_min 0.8298
_exptl_absorpt_correction_type multi-scan
_exptl_absorpt_process_details '(SADABS; Bruker, 2005)'
_exptl_crystal_colour Colorless
_exptl_crystal_density_diffrn 1.568
_exptl_crystal_density_method 'not measured'
_exptl_crystal_description Block
_exptl_crystal_F_000 1088
_exptl_crystal_size_max 0.38
_exptl_crystal_size_mid 0.27
_exptl_crystal_size_min 0.19
_refine_diff_density_max 0.826
_refine_diff_density_min -0.915
_refine_ls_abs_structure_details 'Flack (1983), 3231 Friedel pairs'
_refine_ls_abs_structure_Flack 0.43(7)
_refine_ls_extinction_method none
_refine_ls_goodness_of_fit_ref 1.053
_refine_ls_hydrogen_treatment constr
_refine_ls_matrix_type full
_refine_ls_number_parameters 347
_refine_ls_number_reflns 6525
_refine_ls_number_restraints 233
_refine_ls_restrained_S_all 1.037
_refine_ls_R_factor_all 0.0751
_refine_ls_R_factor_gt 0.0625
_refine_ls_shift/su_max 0.000
_refine_ls_shift/su_mean 0.000
_refine_ls_structure_factor_coef Fsqd
_refine_ls_weighting_details 'calc w=1/[\s^2^(Fo^2^)+(0.089P)^2^+4.5385P] where P=(Fo^2^+2Fc^2^)/3'
_refine_ls_weighting_scheme calc
_refine_ls_wR_factor_gt 0.1602
_refine_ls_wR_factor_ref 0.1711
_reflns_number_gt 5474
_reflns_number_total 6525
_reflns_threshold_expression I>2\s(I)
_cod_data_source_file sj2529.cif
_cod_data_source_block I
_cod_original_sg_symbol_H-M 'C c'
_cod_database_code 2219437
_cod_database_fobs_code 2219437

loop_
_symmetry_equiv_pos_as_xyz
'x, y, z'
'x, -y, z+1/2'
'x+1/2, y+1/2, z'
'x+1/2, -y+1/2, z+1/2'

loop_
_atom_site_type_symbol
_atom_site_label
_atom_site_fract_x
_atom_site_fract_y
_atom_site_fract_z
_atom_site_U_iso_or_equiv
_atom_site_adp_type
_atom_site_calc_flag
_atom_site_refinement_flags
_atom_site_occupancy
_atom_site_disorder_assembly
_atom_site_disorder_group
Cl Cl1A 0.16981(8) 0.06049(9) 0.04048(5) 0.0439(2) Uani d . 1 . .
F F1A -0.22351(13) -0.16353(19) -0.01215(9) 0.0282(4) Uani d . 1 . .
O O1A -0.23551(18) 0.1662(2) -0.18144(12) 0.0271(5) Uani d . 1 . .
C C1A 0.0753(3) -0.0405(3) 0.05750(18) 0.0304(7) Uani d . 1 . .
C C2A 0.1172(3) -0.1253(3) 0.11799(18) 0.0368(8) Uani d . 1 . .
H H2AA 0.1943 -0.1208 0.1478 0.044 Uiso calc R 1 . .
C C3A 0.0444(4) -0.2155(3) 0.1335(2) 0.0450(9) Uani d . 1 . .
H H3AA 0.0725 -0.2701 0.1744 0.054 Uiso calc R 1 . .
C C4A -0.0684(4) -0.2251(3) 0.0895(2) 0.0408(9) Uani d . 1 . .
H H4AA -0.1171 -0.2870 0.0989 0.049 Uiso calc R 1 . .
C C5A -0.1078(3) -0.1421(3) 0.03161(18) 0.0326(7) Uani d . 1 . .
C C6A -0.0413(3) -0.0465(3) 0.01129(16) 0.0248(6) Uani d . 1 . .
C C7A -0.0979(3) 0.0341(3) -0.05309(16) 0.0240(6) Uani d . 1 . .
H H7AA -0.1764 0.0172 -0.0752 0.029 Uiso calc R 1 . .
C C8A -0.0570(3) 0.1277(3) -0.08580(17) 0.0250(6) Uani d . 1 . .
H H8AA 0.0204 0.1516 -0.0661 0.030 Uiso calc R 1 . .
C C9A -0.1314(2) 0.1940(2) -0.15224(16) 0.0209(6) Uani d . 1 A .
C C10A -0.0801(2) 0.2973(2) -0.18457(15) 0.0206(5) Uani d DU 1 . .
S S1A -0.16312(8) 0.37629(9) -0.26092(5) 0.0256(2) Uani d PDU 0.821(2) A 1
C C11A 0.0339(4) 0.3415(5) -0.1616(3) 0.0319(11) Uani d PDU 0.821(2) A 1
H H11A 0.0922 0.3078 -0.1212 0.038 Uiso calc PR 0.821(2) A 1
C C12A 0.0509(4) 0.4447(4) -0.2072(2) 0.0288(9) Uani d PDU 0.821(2) A 1
H H12A 0.1206 0.4877 -0.1997 0.035 Uiso calc PR 0.821(2) A 1
C C13A -0.0498(3) 0.4716(3) -0.2634(2) 0.0244(8) Uani d PDU 0.821(2) A 1
H H13A -0.0557 0.5350 -0.2992 0.029 Uiso calc PR 0.821(2) A 1
S S1X 0.0540(5) 0.3451(5) -0.1503(3) 0.0244(12) Uiso d PDU 0.179(2) A 2
C C11X -0.1495(13) 0.3737(17) -0.2410(11) 0.035(5) Uiso d PDU 0.179(2) A 2
H H11B -0.2300 0.3692 -0.2597 0.042 Uiso calc PR 0.179(2) A 2
C C12X -0.0788(12) 0.4597(16) -0.2659(9) 0.020(4) Uiso d PDU 0.179(2) A 2
H H12B -0.1050 0.5093 -0.3091 0.025 Uiso calc PR 0.179(2) A 2
C C13X 0.0334(13) 0.4609(17) -0.2182(10) 0.026(4) Uiso d PDU 0.179(2) A 2
H H13B 0.0906 0.5170 -0.2222 0.031 Uiso calc PR 0.179(2) A 2
Cl Cl1B -0.16932(8) 0.69186(9) -0.16305(5) 0.0416(2) Uani d . 1 . .
F F1B 0.22038(13) 0.9255(2) -0.10610(9) 0.0291(4) Uani d . 1 . .
O O1B 0.23296(17) 0.60229(19) 0.06450(12) 0.0267(5) Uani d . 1 . .
C C1B -0.0721(3) 0.7932(3) -0.18114(17) 0.0250(6) Uani d . 1 . .
C C2B -0.1171(3) 0.8706(4) -0.24489(19) 0.0353(8) Uani d . 1 . .
H H2BA -0.1930 0.8603 -0.2758 0.042 Uiso calc R 1 . .
C C3B -0.0460(3) 0.9621(3) -0.2606(2) 0.0352(7) Uani d . 1 . .
H H3BA -0.0743 1.0140 -0.3026 0.042 Uiso calc R 1 . .
C C4B 0.0651(3) 0.9774(3) -0.21507(17) 0.0341(7) Uani d . 1 . .
H H4BA 0.1127 1.0397 -0.2254 0.041 Uiso calc R 1 . .
C C5B 0.1055(3) 0.8987(3) -0.15358(16) 0.0248(6) Uani d . 1 . .
C C6B 0.0415(2) 0.8020(3) -0.13370(16) 0.0206(5) Uani d . 1 . .
C C7B 0.0981(2) 0.7253(2) -0.06705(15) 0.0205(5) Uani d . 1 . .
H H7BA 0.1726 0.7514 -0.0401 0.025 Uiso calc R 1 . .
C C8B 0.0591(3) 0.6225(3) -0.03853(16) 0.0232(6) Uani d . 1 . .
H H8BA -0.0136 0.5885 -0.0629 0.028 Uiso calc R 1 . .
C C9B 0.1334(3) 0.5649(3) 0.03181(16) 0.0229(6) Uani d . 1 B .
C C10B 0.0835(2) 0.4603(3) 0.06389(15) 0.0195(5) Uani d DU 1 . .
S S1B 0.16576(7) 0.39734(8) 0.14734(5) 0.02200(18) Uani d PDU 0.853(2) B 1
C C11B 0.0601(3) 0.2918(4) 0.1489(2) 0.0220(9) Uani d PDU 0.853(2) B 1
H H11C 0.0662 0.2341 0.1877 0.026 Uiso calc PR 0.853(2) B 1
C C12B -0.0348(3) 0.3014(4) 0.0865(2) 0.0243(8) Uani d PDU 0.853(2) B 1
H H12C -0.1007 0.2507 0.0773 0.029 Uiso calc PR 0.853(2) B 1
C C13B -0.0199(4) 0.3982(4) 0.0380(2) 0.0222(8) Uani d PDU 0.853(2) B 1
H H13C -0.0755 0.4179 -0.0074 0.027 Uiso calc PR 0.853(2) B 1
S S1Y -0.0509(5) 0.4042(6) 0.0261(3) 0.0182(12) Uani d PDU 0.147(2) B 2
C C11Y -0.0421(15) 0.293(2) 0.0931(12) 0.028(5) Uiso d PDU 0.147(2) B 2
H H11D -0.1016 0.2380 0.0947 0.034 Uiso calc PR 0.147(2) B 2
C C12Y 0.0663(16) 0.295(2) 0.1448(13) 0.028(6) Uiso d PDU 0.147(2) B 2
H H12D 0.0912 0.2418 0.1863 0.033 Uiso calc PR 0.147(2) B 2
C C13Y 0.1343(15) 0.3903(17) 0.1263(10) 0.028(5) Uiso d PDU 0.147(2) B 2
H H13D 0.2106 0.4045 0.1555 0.034 Uiso calc PR 0.147(2) B 2

loop_
_atom_site_aniso_label
_atom_site_aniso_U_11
_atom_site_aniso_U_22
_atom_site_aniso_U_33
_atom_site_aniso_U_12
_atom_site_aniso_U_13
_atom_site_aniso_U_23
Cl1A 0.0386(4) 0.0458(5) 0.0426(5) -0.0123(4) 0.0056(4) 0.0065(4)
F1A 0.0116(6) 0.0517(10) 0.0204(7) -0.0127(7) 0.0036(6) 0.0033(7)
O1A 0.0269(9) 0.0264(9) 0.0285(10) -0.0043(8) 0.0090(8) 0.0000(8)
C1A 0.0317(15) 0.0328(15) 0.0268(14) 0.0066(12) 0.0090(12) -0.0026(12)
C2A 0.0403(17) 0.0429(17) 0.0254(15) 0.0147(15) 0.0074(14) -0.0034(13)
C3A 0.081(2) 0.0263(14) 0.0353(16) 0.0153(16) 0.0295(17) 0.0072(12)
C4A 0.069(2) 0.0250(14) 0.0328(16) 0.0000(16) 0.0216(16) 0.0028(13)
C5A 0.0544(17) 0.0239(13) 0.0264(13) -0.0046(13) 0.0225(12) -0.0031(11)
C6A 0.0343(14) 0.0207(11) 0.0227(12) 0.0018(11) 0.0138(11) -0.0031(9)
C7A 0.0270(12) 0.0229(12) 0.0233(12) 0.0017(11) 0.0094(10) -0.0029(10)
C8A 0.0279(13) 0.0218(12) 0.0264(13) -0.0039(10) 0.0102(11) 0.0016(10)
C9A 0.0295(13) 0.0158(10) 0.0185(11) 0.0010(10) 0.0089(10) -0.0008(9)
C10A 0.0254(12) 0.0199(11) 0.0193(11) -0.0015(10) 0.0110(10) -0.0031(9)
S1A 0.0276(4) 0.0256(4) 0.0234(4) -0.0015(3) 0.0078(3) 0.0045(3)
C11A 0.0287(19) 0.044(2) 0.0208(18) -0.0121(17) 0.0050(15) -0.0007(15)
C12A 0.0340(17) 0.0274(17) 0.0274(18) -0.0059(15) 0.0130(14) -0.0062(14)
C13A 0.0245(15) 0.0188(14) 0.0354(17) -0.0091(13) 0.0172(13) -0.0001(12)
Cl1B 0.0370(4) 0.0403(4) 0.0428(4) -0.0098(3) 0.0053(4) 0.0077(4)
F1B 0.0074(6) 0.0587(11) 0.0163(7) -0.0102(7) -0.0037(5) 0.0189(7)
O1B 0.0227(9) 0.0250(9) 0.0307(10) -0.0037(8) 0.0059(8) 0.0044(8)
C1B 0.0251(13) 0.0275(13) 0.0227(13) 0.0006(11) 0.0076(11) 0.0039(11)
C2B 0.0312(15) 0.0475(18) 0.0287(15) 0.0180(14) 0.0111(12) 0.0114(13)
C3B 0.0498(17) 0.0322(14) 0.0287(14) 0.0198(14) 0.0196(13) 0.0133(12)
C4B 0.0592(19) 0.0254(13) 0.0247(14) 0.0095(13) 0.0235(13) 0.0042(11)
C5B 0.0328(14) 0.0222(12) 0.0212(12) -0.0005(11) 0.0108(11) -0.0018(10)
C6B 0.0231(12) 0.0189(11) 0.0222(12) 0.0012(9) 0.0108(10) -0.0025(9)
C7B 0.0229(11) 0.0195(11) 0.0210(12) 0.0001(10) 0.0096(10) 0.0004(9)
C8B 0.0256(13) 0.0210(12) 0.0220(12) -0.0015(10) 0.0059(10) -0.0003(10)
C9B 0.0278(13) 0.0172(11) 0.0253(13) -0.0019(10) 0.0108(11) -0.0005(10)
C10B 0.0208(11) 0.0191(11) 0.0187(11) 0.0013(10) 0.0061(9) -0.0008(9)
S1B 0.0200(4) 0.0232(3) 0.0219(4) -0.0004(3) 0.0051(3) 0.0069(3)
C11B 0.0279(15) 0.0198(15) 0.0219(15) 0.0022(12) 0.0132(12) 0.0063(11)
C12B 0.0255(15) 0.0203(14) 0.0292(17) -0.0052(12) 0.0117(13) -0.0045(12)
C13B 0.0195(16) 0.0220(15) 0.0212(16) 0.0032(13) 0.0005(13) 0.0009(12)
S1Y 0.006(2) 0.029(2) 0.015(2) -0.0037(18) -0.0044(16) 0.0052(18)

loop_
_atom_type_symbol
_atom_type_description
_atom_type_scat_dispersion_real
_atom_type_scat_dispersion_imag
_atom_type_scat_source
C C 0.0033 0.0016 'International Tables Vol C Tables 4.2.6.8 and 6.1.1.4'
H H 0.0000 0.0000 'International Tables Vol C Tables 4.2.6.8 and 6.1.1.4'
O O 0.0106 0.0060 'International Tables Vol C Tables 4.2.6.8 and 6.1.1.4'
F F 0.0171 0.0103 'International Tables Vol C Tables 4.2.6.8 and 6.1.1.4'
S S 0.1246 0.1234 'International Tables Vol C Tables 4.2.6.8 and 6.1.1.4'
Cl Cl 0.1484 0.1585 'International Tables Vol C Tables 4.2.6.8 and 6.1.1.4'

loop_
_geom_angle_atom_site_label_1
_geom_angle_atom_site_label_2
_geom_angle_atom_site_label_3
_geom_angle
C2A C1A C6A 120.6(3)
C2A C1A Cl1A 117.3(3)
C6A C1A Cl1A 122.0(2)
C3A C2A C1A 120.4(3)
C3A C2A H2AA 119.8
C1A C2A H2AA 119.8
C4A C3A C2A 120.5(3)
C4A C3A H3AA 119.7
C2A C3A H3AA 119.7
C5A C4A C3A 118.4(4)
C5A C4A H4AA 120.8
C3A C4A H4AA 120.8
C4A C5A F1A 113.8(3)
C4A C5A C6A 125.6(3)
F1A C5A C6A 120.5(3)
C5A C6A C1A 114.5(3)
C5A C6A C7A 118.2(3)
C1A C6A C7A 127.4(3)
C8A C7A C6A 131.3(3)
C8A C7A H7AA 114.4
C6A C7A H7AA 114.4
C7A C8A C9A 121.3(3)
C7A C8A H8AA 119.4
C9A C8A H8AA 119.4
O1A C9A C8A 122.5(3)
O1A C9A C10A 119.5(2)
C8A C9A C10A 118.0(2)
C11X C10A C11A 110.8(7)
C11X C10A C9A 120.4(7)
C11A C10A C9A 128.6(3)
C11X C10A S1X 114.8(7)
C9A C10A S1X 124.2(3)
C11A C10A S1A 111.9(3)
C9A C10A S1A 119.5(2)
S1X C10A S1A 116.3(3)
C10A S1A C13A 92.04(16)
C10A C11A C12A 112.2(4)
C10A C11A H11A 123.9
C12A C11A H11A 123.9
C13A C12A C11A 110.8(4)
C13A C12A H12A 124.6
C11A C12A H12A 124.6
C12A C13A S1A 112.9(3)
C12A C13A H13A 123.5
S1A C13A H13A 123.5
C10A S1X C13X 91.6(6)
C10A C11X C12X 109.3(11)
C10A C11X H11B 125.3
C12X C11X H11B 125.3
C13X C12X C11X 111.7(13)
C13X C12X H12B 124.1
C11X C12X H12B 124.1
C12X C13X S1X 111.1(11)
C12X C13X H13B 124.4
S1X C13X H13B 124.4
C6B C1B C2B 123.5(3)
C6B C1B Cl1B 121.7(2)
C2B C1B Cl1B 114.7(2)
C3B C2B C1B 118.5(3)
C3B C2B H2BA 120.8
C1B C2B H2BA 120.8
C4B C3B C2B 120.7(3)
C4B C3B H3BA 119.6
C2B C3B H3BA 119.6
C3B C4B C5B 118.6(3)
C3B C4B H4BA 120.7
C5B C4B H4BA 120.7
C4B C5B C6B 125.1(3)
C4B C5B F1B 115.3(3)
C6B C5B F1B 119.5(2)
C1B C6B C5B 113.6(3)
C1B C6B C7B 128.1(3)
C5B C6B C7B 118.3(2)
C8B C7B C6B 130.2(3)
C8B C7B H7BA 114.9
C6B C7B H7BA 114.9
C7B C8B C9B 119.2(3)
C7B C8B H8BA 120.4
C9B C8B H8BA 120.4
O1B C9B C10B 119.8(3)
O1B C9B C8B 123.0(3)
C10B C9B C8B 117.1(2)
C13Y C10B C13B 99.8(8)
C13Y C10B C9B 128.5(8)
C13B C10B C9B 131.5(3)
C13Y C10B S1Y 107.3(8)
C9B C10B S1Y 124.2(3)
C13B C10B S1B 110.7(3)
C9B C10B S1B 117.7(2)
S1Y C10B S1B 118.0(3)
C11B S1B C10B 92.09(15)
C12B C11B S1B 112.3(3)
C12B C11B H11C 123.9
S1B C11B H11C 123.9
C11B C12B C13B 111.1(3)
C11B C12B H12C 124.4
C13B C12B H12C 124.4
C10B C13B C12B 113.8(3)
C10B C13B H13C 123.1
C12B C13B H13C 123.1
C10B S1Y C11Y 95.7(6)
C12Y C11Y S1Y 109.6(13)
C12Y C11Y H11D 125.2
S1Y C11Y H11D 125.2
C11Y C12Y C13Y 110.5(15)
C11Y C12Y H12D 124.7
C13Y C12Y H12D 124.7
C10B C13Y C12Y 116.8(13)
C10B C13Y H13D 121.6
C12Y C13Y H13D 121.6

loop_
_geom_bond_atom_site_label_1
_geom_bond_atom_site_label_2
_geom_bond_distance
Cl1A C1A 1.661(4)
F1A C5A 1.407(4)
O1A C9A 1.245(3)
C1A C2A 1.405(5)
C1A C6A 1.413(4)
C2A C3A 1.385(6)
C2A H2AA 0.9300
C3A C4A 1.365(6)
C3A H3AA 0.9300
C4A C5A 1.355(5)
C4A H4AA 0.9300
C5A C6A 1.410(4)
C6A C7A 1.458(4)
C7A C8A 1.331(4)
C7A H7AA 0.9300
C8A C9A 1.466(4)
C8A H8AA 0.9300
C9A C10A 1.470(4)
C10A C11X 1.384(14)
C10A C11A 1.394(5)
C10A S1X 1.631(6)
C10A S1A 1.688(3)
S1A C13A 1.712(4)
C11A C12A 1.431(6)
C11A H11A 0.9300
C12A C13A 1.372(5)
C12A H12A 0.9300
C13A H13A 0.9300
S1X C13X 1.718(14)
C11X C12X 1.418(16)
C11X H11B 0.9300
C12X C13X 1.377(15)
C12X H12B 0.9300
C13X H13B 0.9300
Cl1B C1B 1.697(3)
F1B C5B 1.430(3)
O1B C9B 1.237(3)
C1B C6B 1.392(4)
C1B C2B 1.405(4)
C2B C3B 1.380(5)
C2B H2BA 0.9300
C3B C4B 1.363(5)
C3B H3BA 0.9300
C4B C5B 1.377(4)
C4B H4BA 0.9300
C5B C6B 1.395(4)
C6B C7B 1.464(4)
C7B C8B 1.351(4)
C7B H7BA 0.9300
C8B C9B 1.474(4)
C8B H8BA 0.9300
C9B C10B 1.467(4)
C10B C13Y 1.355(14)
C10B C13B 1.363(5)
C10B S1Y 1.671(6)
C10B S1B 1.704(3)
S1B C11B 1.700(4)
C11B C12B 1.366(5)
C11B H11C 0.9300
C12B C13B 1.409(6)
C12B H12C 0.9300
C13B H13C 0.9300
S1Y C11Y 1.692(16)
C11Y C12Y 1.369(16)
C11Y H11D 0.9300
C12Y C13Y 1.402(17)
C12Y H12D 0.9300
C13Y H13D 0.9300

loop_
_geom_hbond_atom_site_label_D
_geom_hbond_atom_site_label_H
_geom_hbond_atom_site_label_A
_geom_hbond_site_symmetry_A
_geom_hbond_distance_DH
_geom_hbond_distance_HA
_geom_hbond_distance_DA
_geom_hbond_angle_DHA
_geom_hbond_publ_flag
C7A H7AA F1A 1_555 0.93 2.3928 2.814(4) 107 y
C7A H7AA O1A 1_555 0.93 2.4541 2.827(4) 104 y
C8A H8AA Cl1A 1_555 0.93 2.4369 3.103(3) 129 y
C7B H7BA F1B 1_555 0.93 2.3735 2.794(3) 107 y
C7B H7BA O1B 1_555 0.93 2.4337 2.812(3) 104 y
C8B H8BA Cl1B 1_555 0.93 2.4630 3.105(3) 126 y
C11A H11A F1A 3_555 0.93 2.5353 3.375(6) 150 y
C12A H12A O1A 3_555 0.93 2.5106 3.402(5) 161 y
C12B H12C O1B 3_445 0.93 2.5001 3.427(4) 174 y
C3A H3AA Cg1 2_555 0.93 3.0605 3.748(4) 132 y
C3A H3AA Cg3 2_555 0.93 3.1388 3.825(7) 132 y
C3B H3BA Cg5 2_564 0.93 3.0180 3.778(4) 140 y
C11B H11C Cg6 2_565 0.93 2.8123 3.677(4) 155 y
C13A H13A Cg2 2_564 0.93 2.8224 3.608(4) 143 y
C13A H13A Cg4 2_564 0.93 2.8232 3.625(8) 145 y
C12X H12B Cg2 2_564 0.93 3.2081 3.835(16) 126 y
C12X H12B Cg4 2_564 0.93 3.1837 3.840(18) 129 y
C12Y H12D Cg6 2_565 0.93 3.0412 3.79(2) 139 y

loop_
_geom_torsion_atom_site_label_1
_geom_torsion_atom_site_label_2
_geom_torsion_atom_site_label_3
_geom_torsion_atom_site_label_4
_geom_torsion
C6A C1A C2A C3A -0.5(5)
Cl1A C1A C2A C3A -177.4(3)
C1A C2A C3A C4A 1.3(5)
C2A C3A C4A C5A -1.7(5)
C3A C4A C5A F1A 177.4(3)
C3A C4A C5A C6A 1.4(5)
C4A C5A C6A C1A -0.5(5)
F1A C5A C6A C1A -176.3(3)
C4A C5A C6A C7A 179.7(3)
F1A C5A C6A C7A 3.9(4)
C2A C1A C6A C5A 0.1(4)
Cl1A C1A C6A C5A 176.8(2)
C2A C1A C6A C7A 179.8(3)
Cl1A C1A C6A C7A -3.4(5)
C5A C6A C7A C8A -177.9(3)
C1A C6A C7A C8A 2.3(5)
C6A C7A C8A C9A 178.5(3)
C7A C8A C9A O1A -0.3(4)
C7A C8A C9A C10A 179.3(3)
O1A C9A C10A C11X 8.0(11)
C8A C9A C10A C11X -171.6(11)
O1A C9A C10A C11A -178.8(4)
C8A C9A C10A C11A 1.6(5)
O1A C9A C10A S1X 178.4(3)
C8A C9A C10A S1X -1.2(4)
O1A C9A C10A S1A -0.2(4)
C8A C9A C10A S1A -179.8(2)
C11X C10A S1A C13A 81(5)
C11A C10A S1A C13A -1.0(3)
C9A C10A S1A C13A -179.7(2)
S1X C10A S1A C13A 1.6(3)
C11X C10A C11A C12A -6.0(11)
C9A C10A C11A C12A -179.8(3)
S1X C10A C11A C12A -151(5)
S1A C10A C11A C12A 1.6(5)
C10A C11A C12A C13A -1.5(6)
C11A C12A C13A S1A 0.8(5)
C10A S1A C13A C12A 0.1(3)
C11X C10A S1X C13X -7.8(13)
C11A C10A S1X C13X 29(4)
C9A C10A S1X C13X -178.6(8)
S1A C10A S1X C13X 0.0(8)
C11A C10A C11X C12X 9.6(18)
C9A C10A C11X C12X -176.1(11)
S1X C10A C11X C12X 12.7(19)
S1A C10A C11X C12X -91(6)
C10A C11X C12X C13X -12(2)
C11X C12X C13X S1X 7(2)
C10A S1X C13X C12X 0.4(16)
C6B C1B C2B C3B -1.5(5)
Cl1B C1B C2B C3B 175.4(3)
C1B C2B C3B C4B -0.2(5)
C2B C3B C4B C5B 0.7(5)
C3B C4B C5B C6B 0.6(5)
C3B C4B C5B F1B -176.4(3)
C2B C1B C6B C5B 2.5(4)
Cl1B C1B C6B C5B -174.2(2)
C2B C1B C6B C7B -178.7(3)
Cl1B C1B C6B C7B 4.6(4)
C4B C5B C6B C1B -2.1(4)
F1B C5B C6B C1B 174.8(3)
C4B C5B C6B C7B 179.0(3)
F1B C5B C6B C7B -4.1(4)
C1B C6B C7B C8B 5.9(5)
C5B C6B C7B C8B -175.4(3)
C6B C7B C8B C9B -178.0(3)
C7B C8B C9B O1B -3.7(4)
C7B C8B C9B C10B 175.0(3)
O1B C9B C10B C13Y -3.0(13)
C8B C9B C10B C13Y 178.2(12)
O1B C9B C10B C13B -176.5(4)
C8B C9B C10B C13B 4.7(5)
O1B C9B C10B S1Y 178.4(4)
C8B C9B C10B S1Y -0.4(5)
O1B C9B C10B S1B 1.6(4)
C8B C9B C10B S1B -177.1(2)
C13Y C10B S1B C11B -19(5)
C13B C10B S1B C11B -1.8(3)
C9B C10B S1B C11B 179.7(3)
S1Y C10B S1B C11B 2.7(3)
C10B S1B C11B C12B 1.5(3)
S1B C11B C12B C13B -0.9(5)
C13Y C10B C13B C12B 5.0(11)
C9B C10B C13B C12B 179.9(3)
S1Y C10B C13B C12B -150(3)
S1B C10B C13B C12B 1.6(4)
C11B C12B C13B C10B -0.5(5)
C13Y C10B S1Y C11Y 1.6(14)
C13B C10B S1Y C11Y 28(2)
C9B C10B S1Y C11Y -179.5(10)
S1B C10B S1Y C11Y -2.8(10)
C10B S1Y C11Y C12Y -1(2)
S1Y C11Y C12Y C13Y 1(3)
C13B C10B C13Y C12Y -5(2)
C9B C10B C13Y C12Y 179.7(16)
S1Y C10B C13Y C12Y -1(2)
S1B C10B C13Y C12Y 159(6)
C11Y C12Y C13Y C10B 0(3)
